data_4123221
loop_
_publ_author_name
'Ito, Satoru'
'Hiroto, Satoru'
'Lee, Sangsu'
'Son, Minjung'
'Hisaki, Ichiro'
'Yoshida, Takuya'
'Kim, Dongho'
'Kobayashi, Nagao'
'Shinokubo, Hiroshi'

_publ_section_title
;
 Synthesis of Highly Twisted and Fully \p-Conjugated Porphyrinic
 Oligomers.
;
_journal_issue 1
_journal_name_full 'Journal of the American Chemical Society'
_journal_page_first 142
_journal_page_last 145
_journal_paper_doi 10.1021/ja511905f
_journal_volume 137
_journal_year 2015
_chemical_formula_sum 'C60.57 H50 Cl18.28 N5 Ni'
_chemical_formula_weight 1554.63
_chemical_name_systematic
; 
 ? 
;
_space_group_IT_number 15
_symmetry_cell_setting monoclinic
_symmetry_Int_Tables_number 15
_symmetry_space_group_name_Hall '-C 2yc'
_symmetry_space_group_name_H-M 'C 1 2/c 1'
_atom_sites_solution_hydrogens geom
_atom_sites_solution_primary direct
_atom_sites_solution_secondary difmap
_audit_creation_method SHELXL-97
_cell_angle_alpha 90.00
_cell_angle_beta 97.121(2)
_cell_angle_gamma 90.00
_cell_formula_units_Z 8
_cell_length_a 17.296(4)
_cell_length_b 22.701(5)
_cell_length_c 35.704(7)
_cell_measurement_reflns_used 16185
_cell_measurement_temperature 103(2)
_cell_measurement_theta_max 27.4198
_cell_measurement_theta_min 3.0249
_cell_volume 13911(5)
_computing_cell_refinement 'CrystalClear (Rigaku Inc., 2008)'
_computing_data_collection 'CrystalClear (Rigaku Inc., 2008)'
_computing_data_reduction 'CrystalClear (Rigaku Inc., 2008)'
_computing_structure_refinement 'SHELXL-97 (Sheldrick, 1997)'
_computing_structure_solution 'SHELXS-97 (Sheldrick, 1990)'
_diffrn_ambient_temperature 103(2)
_diffrn_detector_area_resol_mean 63051
_diffrn_measured_fraction_theta_full 0.997
_diffrn_measured_fraction_theta_max 0.997
_diffrn_measurement_device_type 'Rigaku Saturn724'
_diffrn_measurement_method \w
_diffrn_radiation_monochromator Confocal
_diffrn_radiation_source 'Rotating Anode'
_diffrn_radiation_type MoK\a
_diffrn_radiation_wavelength 0.71075
_diffrn_reflns_av_R_equivalents 0.0394
_diffrn_reflns_av_sigmaI/netI 0.0266
_diffrn_reflns_limit_h_max 20
_diffrn_reflns_limit_h_min -20
_diffrn_reflns_limit_k_max 26
_diffrn_reflns_limit_k_min -26
_diffrn_reflns_limit_l_max 42
_diffrn_reflns_limit_l_min -42
_diffrn_reflns_number 57974
_diffrn_reflns_theta_full 25.00
_diffrn_reflns_theta_max 25.00
_diffrn_reflns_theta_min 1.15
_diffrn_standards_number 0
_exptl_absorpt_coefficient_mu 1.023
_exptl_absorpt_correction_T_max 0.9318
_exptl_absorpt_correction_T_min 0.8534
_exptl_absorpt_correction_type multi-scan
_exptl_absorpt_process_details 'REQAB (Rigaku, 1998)'
_exptl_crystal_colour red
_exptl_crystal_density_diffrn 1.485
_exptl_crystal_density_method 'not measured'
_exptl_crystal_description prism
_exptl_crystal_F_000 6297
_exptl_crystal_size_max 0.16
_exptl_crystal_size_mid 0.13
_exptl_crystal_size_min 0.07
_refine_diff_density_max 1.250
_refine_diff_density_min -1.567
_refine_diff_density_rms 0.188
_refine_ls_extinction_method none
_refine_ls_goodness_of_fit_ref 1.077
_refine_ls_hydrogen_treatment constr
_refine_ls_matrix_type full
_refine_ls_number_parameters 991
_refine_ls_number_reflns 12209
_refine_ls_number_restraints 189
_refine_ls_restrained_S_all 1.209
_refine_ls_R_factor_all 0.0915
_refine_ls_R_factor_gt 0.0797
_refine_ls_shift/su_max 0.034
_refine_ls_shift/su_mean 0.001
_refine_ls_structure_factor_coef Fsqd
_refine_ls_weighting_details 'calc w=1/[\s^2^(Fo^2^)+(0.1591P)^2^+61.0021P] where P=(Fo^2^+2Fc^2^)/3'
_refine_ls_weighting_scheme calc
_refine_ls_wR_factor_gt 0.2311
_refine_ls_wR_factor_ref 0.2521
_reflns_number_gt 10675
_reflns_number_total 12209
_reflns_threshold_expression >2sigma(I)
_cod_data_source_file ja511905f_si_004.cif
_cod_data_source_block 121211
_cod_depositor_comments 'Adding full bibliography for 4123219--4123222.cif.'
_cod_original_cell_volume 13910(5)
_cod_database_code 4123221

loop_
_symmetry_equiv_pos_as_xyz
'x, y, z'
'-x, y, -z+1/2'
'x+1/2, y+1/2, z'
'-x+1/2, y+1/2, -z+1/2'
'-x, -y, -z'
'x, -y, z-1/2'
'-x+1/2, -y+1/2, -z'
'x+1/2, -y+1/2, z-1/2'

loop_
_atom_site_label
_atom_site_type_symbol
_atom_site_fract_x
_atom_site_fract_y
_atom_site_fract_z
_atom_site_U_iso_or_equiv
_atom_site_adp_type
_atom_site_occupancy
_atom_site_symmetry_multiplicity
_atom_site_calc_flag
_atom_site_refinement_flags
_atom_site_disorder_assembly
_atom_site_disorder_group
Ni1 Ni 0.71198(3) 0.01532(2) 0.157588(14) 0.0204(2) Uani 1 1 d . . .
Cl9 Cl 0.64643(11) 0.08706(11) -0.02325(6) 0.0758(6) Uani 1 1 d . . .
Cl1Z Cl 1.0179(4) 0.1289(4) 0.03808(19) 0.0758(18) Uani 0.481(7) 1 d PDU A 1
Cl2Z Cl 0.9866(5) 0.1523(3) 0.03776(17) 0.0819(19) Uani 0.519(7) 1 d PDU A 3
Cl6 Cl 0.98135(11) 0.13301(13) -0.04279(5) 0.0859(7) Uani 1 1 d D . .
N1 N 0.6327(2) 0.01268(15) 0.19067(10) 0.0205(7) Uani 1 1 d . . .
N5 N 0.7931(2) 0.01500(16) 0.12583(10) 0.0247(8) Uani 1 1 d . . .
Cl14 Cl 0.7561(3) -0.2356(2) 0.21246(18) 0.0760(18) Uani 0.57 1 d PU B 1
Cl10 Cl 0.5307(9) 0.1400(4) 0.0216(5) 0.092(4) Uani 0.432(7) 1 d PU C 2
Cl15 Cl 0.6893(3) -0.1201(3) 0.2059(2) 0.0726(15) Uani 0.57 1 d PU B 1
N6 N 0.7695(2) 0.07073(16) 0.18970(10) 0.0226(7) Uani 1 1 d . . .
Cl7 Cl 0.8669(7) 0.0847(4) 0.0018(4) 0.077(2) Uani 0.481(7) 1 d PDU A 1
C13 C 0.5150(2) 0.00377(18) 0.21478(11) 0.0207(8) Uani 1 1 d . . .
C14 C 0.5738(2) 0.01082(17) 0.24550(12) 0.0215(8) Uani 1 1 d . . .
N8 N 0.4385(2) 0.00712(15) 0.21797(10) 0.0221(7) Uani 1 1 d . . .
C16 C 0.7064(2) 0.05669(19) 0.24707(11) 0.0232(9) Uani 1 1 d . . .
C17 C 0.7844(2) -0.1226(2) 0.06453(12) 0.0262(9) Uani 1 1 d . . .
N7 N 0.6535(2) -0.03785(16) 0.12428(10) 0.0234(7) Uani 1 1 d . . .
Cl16 Cl 0.60088(19) -0.22002(13) 0.23000(10) 0.0665(8) Uani 0.57 1 d P B 1
C20 C 0.6446(2) 0.02439(18) 0.22931(11) 0.0214(8) Uani 1 1 d . . .
Cl18 Cl 0.6775(2) 0.2064(3) 0.16919(19) 0.0808(14) Uani 0.621(4) 1 d PU D 1
C22 C 0.5743(3) -0.04830(19) 0.12153(12) 0.0254(9) Uani 1 1 d . . .
C23 C 0.5552(2) -0.00273(19) 0.18127(12) 0.0220(8) Uani 1 1 d . . .
C24 C 0.7570(3) -0.07427(19) 0.08867(12) 0.0254(9) Uani 1 1 d . . .
C25 C 0.8266(2) 0.10940(19) 0.18044(12) 0.0250(9) Uani 1 1 d . . .
C26 C 0.4409(3) -0.0479(2) 0.13931(13) 0.0356(11) Uani 1 1 d . . .
C27 C 0.8493(3) 0.1487(2) 0.21109(13) 0.0280(9) Uani 1 1 d . . .
H1 H 0.8847 0.1808 0.2111 0.034 Uiso 1 1 calc R . .
C28 C 0.7627(3) 0.0416(2) 0.31435(13) 0.0366(11) Uani 1 1 d . . .
C29 C 0.8645(3) 0.1043(2) 0.14836(12) 0.0264(9) Uani 1 1 d . . .
C30 C 0.7119(3) 0.0735(2) 0.28817(12) 0.0285(10) Uani 1 1 d . . .
C31 C 0.5249(3) -0.0290(2) 0.14749(12) 0.0251(9) Uani 1 1 d . . .
C32 C 0.8193(3) -0.1725(2) 0.08245(13) 0.0290(9) Uani 1 1 d . . .
Cl1 Cl 0.8842(2) -0.04039(16) 0.20426(12) 0.0789(10) Uani 0.57 1 d PD E 1
C34 C 0.7604(2) 0.08368(19) 0.22659(12) 0.0238(9) Uani 1 1 d . . .
C35 C 0.8106(3) 0.1316(2) 0.24021(13) 0.0282(9) Uani 1 1 d . . .
H2 H 0.8158 0.1481 0.2648 0.034 Uiso 1 1 calc R . .
C36 C 0.8084(3) -0.0298(2) 0.10116(12) 0.0266(9) Uani 1 1 d . . .
C37 C 0.6736(3) 0.1237(2) 0.29926(14) 0.0371(11) Uani 1 1 d . . .
Cl17 Cl 0.7270(5) -0.1698(3) 0.27847(13) 0.123(3) Uani 0.57 1 d PU B 1
C39 C 0.7773(3) -0.1174(2) 0.02515(13) 0.0321(10) Uani 1 1 d . . .
C40 C 0.5511(3) -0.0889(2) 0.09114(13) 0.0299(10) Uani 1 1 d . . .
H3 H 0.4995 -0.1014 0.0826 0.036 Uiso 1 1 calc R . .
C41 C 0.9301(3) 0.14604(19) 0.14304(12) 0.0274(9) Uani 1 1 d . . .
C42 C 0.6168(3) -0.1057(2) 0.07700(13) 0.0308(10) Uani 1 1 d . . .
H4 H 0.6201 -0.1335 0.0574 0.037 Uiso 1 1 calc R . .
C43 C 1.0221(3) 0.0817(2) 0.18593(16) 0.0385(11) Uani 1 1 d . . .
H5 H 1.0774 0.0814 0.1961 0.058 Uiso 1 1 calc R . .
H6 H 1.0094 0.0454 0.1716 0.058 Uiso 1 1 calc R . .
H7 H 0.9903 0.0840 0.2068 0.058 Uiso 1 1 calc R . .
Cl2 Cl 1.0164(2) -0.09380(17) 0.18074(12) 0.0822(10) Uani 0.57 1 d PD F 1
C45 C 0.9049(3) 0.0359(2) 0.09920(13) 0.0338(11) Uani 1 1 d . . .
H8 H 0.9494 0.0565 0.0930 0.041 Uiso 1 1 calc R . .
C46 C 1.0531(3) 0.2209(2) 0.13065(16) 0.0399(12) Uani 1 1 d . . .
C47 C 1.0055(3) 0.1340(2) 0.16044(14) 0.0316(10) Uani 1 1 d . . .
C48 C 0.8525(3) 0.0555(2) 0.12476(12) 0.0272(9) Uani 1 1 d . . .
C49 C 0.8794(3) -0.0170(2) 0.08550(14) 0.0335(11) Uani 1 1 d . . .
H9 H 0.9038 -0.0413 0.0687 0.040 Uiso 1 1 calc R . .
Cl3 Cl 0.9330(3) -0.15248(17) 0.23353(14) 0.1007(14) Uani 0.57 1 d PD . 1
Cl19 Cl 0.5323(4) 0.2567(3) 0.17964(19) 0.0926(15) Uani 0.621(4) 1 d PDU D 1
C52 C 0.6805(3) -0.07368(19) 0.09718(12) 0.0256(9) Uani 1 1 d . . .
C53 C 0.8401(3) -0.2131(2) 0.02140(14) 0.0332(10) Uani 1 1 d . . .
C55 C 0.8707(3) -0.2615(3) -0.00200(18) 0.0462(13) Uani 1 1 d . . .
H10 H 0.9224 -0.2506 -0.0082 0.069 Uiso 1 1 calc R . .
H11 H 0.8351 -0.2668 -0.0254 0.069 Uiso 1 1 calc R . .
H12 H 0.8742 -0.2983 0.0124 0.069 Uiso 1 1 calc R . .
C56 C 0.2891(4) -0.0900(6) 0.1171(3) 0.102(4) Uani 1 1 d . . .
C57 C 0.9155(3) 0.1957(2) 0.11947(14) 0.0360(11) Uani 1 1 d . . .
C58 C 0.9784(4) 0.2322(2) 0.11403(15) 0.0423(13) Uani 1 1 d . . .
H13 H 0.9692 0.2660 0.0984 0.051 Uiso 1 1 calc R . .
C59 C 0.7991(4) -0.0147(3) 0.30365(18) 0.0511(15) Uani 1 1 d . . .
H14 H 0.7585 -0.0444 0.2974 0.077 Uiso 1 1 calc R . .
H15 H 0.8360 -0.0286 0.3249 0.077 Uiso 1 1 calc R . .
H16 H 0.8268 -0.0079 0.2817 0.077 Uiso 1 1 calc R . .
C60 C 0.3900(3) -0.0156(3) 0.11392(16) 0.0504(16) Uani 1 1 d . . .
C61 C 0.8058(3) -0.1631(2) 0.00462(14) 0.0359(11) Uani 1 1 d . . .
H17 H 0.8015 -0.1597 -0.0221 0.043 Uiso 1 1 calc R . .
C62 C 0.7767(4) 0.0633(3) 0.35146(15) 0.0510(16) Uani 1 1 d . . .
H18 H 0.8116 0.0426 0.3694 0.061 Uiso 1 1 calc R . .
C63 C 1.0662(3) 0.1721(2) 0.15352(15) 0.0373(11) Uani 1 1 d . . .
H19 H 1.1177 0.1641 0.1649 0.045 Uiso 1 1 calc R . .
C64 C 0.8299(3) -0.1777(2) 0.12500(15) 0.0412(12) Uani 1 1 d . . .
H20 H 0.8629 -0.1454 0.1359 0.062 Uiso 1 1 calc R . .
H21 H 0.8546 -0.2155 0.1324 0.062 Uiso 1 1 calc R . .
H22 H 0.7789 -0.1755 0.1343 0.062 Uiso 1 1 calc R . .
C65 C 0.4176(3) -0.1013(3) 0.15378(16) 0.0495(15) Uani 1 1 d . . .
C66 C 0.7413(4) 0.1139(3) 0.36259(15) 0.0535(17) Uani 1 1 d . . .
C67 C 0.6158(4) 0.1566(3) 0.27132(19) 0.0539(15) Uani 1 1 d . . .
H23 H 0.5989 0.1926 0.2832 0.081 Uiso 1 1 calc R . .
H24 H 0.5706 0.1315 0.2637 0.081 Uiso 1 1 calc R . .
H25 H 0.6408 0.1671 0.2490 0.081 Uiso 1 1 calc R . .
Cl20 Cl 0.5685(8) 0.2388(7) 0.1030(3) 0.131(4) Uani 0.621(4) 1 d PU D 1
Cl4 Cl 0.9746(3) -0.0428(2) 0.24547(13) 0.0970(14) Uani 0.57 1 d PD . 1
C70 C 0.8466(3) -0.2169(2) 0.06046(14) 0.0315(10) Uani 1 1 d . . .
H26 H 0.8704 -0.2507 0.0726 0.038 Uiso 1 1 calc R . .
C71 C 0.6889(4) 0.1428(3) 0.33657(16) 0.0504(16) Uani 1 1 d . . .
H27 H 0.6627 0.1766 0.3443 0.061 Uiso 1 1 calc R . .
Cl21 Cl 0.5415(5) 0.1398(2) 0.1557(2) 0.130(2) Uani 0.621(4) 1 d PU D 1
C74 C 0.8352(4) 0.2086(3) 0.1000(2) 0.0555(16) Uani 1 1 d . . .
H28 H 0.8191 0.1770 0.0820 0.083 Uiso 1 1 calc R . .
H29 H 0.8356 0.2462 0.0866 0.083 Uiso 1 1 calc R . .
H30 H 0.7986 0.2108 0.1188 0.083 Uiso 1 1 calc R . .
Cl8 Cl 0.9053(4) 0.2077(2) -0.00432(18) 0.105(2) Uani 0.481(7) 1 d PD A 1
Cl11 Cl 0.5362(3) 0.0172(2) 0.01054(19) 0.090(2) Uani 0.432(7) 1 d P . 2
C1R C 0.9429(6) 0.1357(5) 0.0002(3) 0.073(6) Uani 0.481(7) 1 d PD A 1
C79 C 0.3148(4) -0.0386(5) 0.1035(2) 0.078(3) Uani 1 1 d . . .
H31 H 0.2799 -0.0169 0.0860 0.094 Uiso 1 1 calc R . .
Cl13 Cl 0.6667(4) 0.1950(2) 0.01882(14) 0.117(2) Uani 0.568(7) 1 d P C 1
C1B C 0.5972(8) 0.0819(7) 0.0202(4) 0.052(4) Uani 0.432(7) 1 d PD C 2
C83 C 0.4143(4) 0.0410(4) 0.09745(19) 0.0636(19) Uani 1 1 d . . .
H32 H 0.4126 0.0727 0.1160 0.095 Uiso 1 1 calc R . .
H33 H 0.3787 0.0503 0.0747 0.095 Uiso 1 1 calc R . .
H34 H 0.4674 0.0371 0.0909 0.095 Uiso 1 1 calc R . .
C84 C 1.1208(4) 0.2604(3) 0.1231(2) 0.0574(17) Uani 1 1 d . . .
H35 H 1.1206 0.2653 0.0958 0.086 Uiso 1 1 calc R . .
H36 H 1.1700 0.2423 0.1339 0.086 Uiso 1 1 calc R . .
H37 H 1.1153 0.2990 0.1348 0.086 Uiso 1 1 calc R . .
C86 C 0.7397(4) -0.0641(3) 0.00512(15) 0.0464(14) Uani 1 1 d . . .
H38 H 0.6831 -0.0662 0.0051 0.070 Uiso 1 1 calc R . .
H39 H 0.7520 -0.0633 -0.0209 0.070 Uiso 1 1 calc R . .
H40 H 0.7597 -0.0283 0.0182 0.070 Uiso 1 1 calc R . .
C1T C 0.6929(9) -0.1863(5) 0.2325(3) 0.055(3) Uani 0.57 1 d P B 1
C1A C 0.6286(8) 0.1176(6) 0.0192(3) 0.058(3) Uani 0.568(7) 1 d PD C 1
C90 C 0.3409(5) -0.1207(4) 0.1417(2) 0.079(3) Uani 1 1 d . . .
H41 H 0.3245 -0.1571 0.1512 0.095 Uiso 1 1 calc R . .
C91 C 0.4720(4) -0.1376(3) 0.18056(19) 0.0600(18) Uani 1 1 d . . .
H42 H 0.4775 -0.1195 0.2057 0.090 Uiso 1 1 calc R . .
H43 H 0.5231 -0.1396 0.1714 0.090 Uiso 1 1 calc R . .
H44 H 0.4509 -0.1775 0.1820 0.090 Uiso 1 1 calc R . .
C92 C 0.7618(5) 0.1360(4) 0.40287(17) 0.080(3) Uani 1 1 d . . .
H45 H 0.7491 0.1055 0.4206 0.121 Uiso 1 1 calc R . .
H46 H 0.7318 0.1717 0.4065 0.121 Uiso 1 1 calc R . .
H47 H 0.8176 0.1449 0.4074 0.121 Uiso 1 1 calc R . .
C93 C 0.5807(4) 0.2127(3) 0.14973(19) 0.0627(17) Uani 1 1 d D . .
C1S C 0.9553(5) -0.0910(3) 0.2124(2) 0.121(8) Uani 0.57 1 d PD . 1
C10 C 0.2089(5) -0.1140(7) 0.1053(4) 0.148(7) Uani 1 1 d . . .
H48 H 0.1778 -0.0846 0.0900 0.223 Uiso 1 1 calc R . .
H49 H 0.1840 -0.1232 0.1278 0.223 Uiso 1 1 calc R . .
H50 H 0.2126 -0.1499 0.0904 0.223 Uiso 1 1 calc R . .
Cl1X Cl 0.6565(6) 0.0715(5) 0.0594(3) 0.085(3) Uani 0.568(7) 1 d PDU C 1
Cl2X Cl 0.6802(7) 0.0861(7) 0.0551(4) 0.072(3) Uani 0.432(7) 1 d PDU C 2
Cl22 Cl 1.0061(4) 0.0397(2) 0.00445(16) 0.112(2) Uani 0.519(7) 1 d P . 3
Cl23 Cl 0.7233(8) -0.1124(4) 0.2006(3) 0.124(4) Uani 0.43 1 d PU G 4
Cl24 Cl 0.8301(7) -0.1671(4) 0.2584(6) 0.318(14) Uani 0.43 1 d P G 4
Cl25 Cl 0.7217(10) -0.2333(5) 0.2115(4) 0.156(5) Uani 0.43 1 d PU G 4
Cl26 Cl 0.6754(11) -0.1609(9) 0.2640(5) 0.233(7) Uani 0.43 1 d PU G 4
C94 C 0.9589(10) 0.1072(8) -0.0010(4) 0.064(5) Uani 0.519(7) 1 d PD A 3
C1U C 0.7430(13) -0.1662(8) 0.2341(5) 0.062(4) Uani 0.43 1 d P G 4
Cl27 Cl 0.6165(14) 0.1471(7) 0.1342(8) 0.154(7) Uani 0.172(6) 1 d PDU D 5
Cl28 Cl 0.6667(8) 0.2415(10) 0.1751(4) 0.088(4) Uani 0.172(6) 1 d PDU D 5
Cl34 Cl 0.5206(16) 0.2672(11) 0.1600(8) 0.133(7) Uani 0.172(6) 1 d PDU D 5
Cl35 Cl 0.596(2) 0.2284(16) 0.1036(4) 0.117(7) Uani 0.172(6) 1 d PDU D 5
Cl30 Cl 0.8575(9) 0.0988(7) -0.0006(5) 0.129(5) Uani 0.519(7) 1 d PU A 3
Cl31 Cl 0.5285(4) 0.1255(5) 0.0185(3) 0.091(3) Uani 0.568(7) 1 d PU C 1
Cl29 Cl 0.5612(15) 0.2720(9) 0.1779(7) 0.133(7) Uani 0.207(6) 1 d PDU D 6
Cl32 Cl 0.5036(10) 0.1685(8) 0.1496(7) 0.148(6) Uani 0.207(6) 1 d PDU D 6
Cl33 Cl 0.6529(10) 0.1743(10) 0.1592(4) 0.100(4) Uani 0.207(6) 1 d PDU D 6
Cl36 Cl 0.556(2) 0.2556(15) 0.1150(7) 0.139(8) Uani 0.207(6) 1 d PDU D 6

loop_
_atom_site_aniso_label
_atom_site_aniso_U_11
_atom_site_aniso_U_22
_atom_site_aniso_U_33
_atom_site_aniso_U_23
_atom_site_aniso_U_13
_atom_site_aniso_U_12
Ni1 0.0199(3) 0.0263(3) 0.0155(3) -0.00400(19) 0.0040(2) -0.00096(19)
Cl9 0.0555(10) 0.1113(16) 0.0590(10) -0.0064(10) 0.0003(8) 0.0150(10)
Cl1Z 0.066(3) 0.105(5) 0.055(3) 0.023(3) 0.004(2) -0.030(3)
Cl2Z 0.118(6) 0.082(4) 0.050(2) -0.006(2) 0.025(3) -0.034(3)
Cl6 0.0535(10) 0.153(2) 0.0520(10) 0.0112(11) 0.0106(8) -0.0242(11)
N1 0.0201(17) 0.0239(17) 0.0172(17) -0.0033(13) 0.0015(14) -0.0016(13)
N5 0.0248(19) 0.0284(19) 0.0215(18) -0.0036(14) 0.0047(15) -0.0005(14)
Cl14 0.097(3) 0.047(2) 0.096(3) 0.026(2) 0.058(3) 0.029(2)
Cl10 0.098(6) 0.055(3) 0.120(8) -0.005(3) -0.001(5) 0.043(3)
Cl15 0.086(3) 0.0360(17) 0.095(4) 0.017(2) 0.011(2) 0.0078(17)
N6 0.0216(17) 0.0283(18) 0.0186(17) -0.0020(14) 0.0051(14) 0.0003(14)
Cl7 0.052(4) 0.078(3) 0.102(5) 0.021(3) 0.015(3) -0.030(3)
C13 0.021(2) 0.024(2) 0.016(2) 0.0003(15) 0.0022(16) -0.0006(16)
C14 0.022(2) 0.023(2) 0.019(2) -0.0017(15) 0.0032(17) 0.0012(15)
N8 0.0227(18) 0.0271(18) 0.0167(17) -0.0012(13) 0.0038(14) -0.0004(14)
C16 0.021(2) 0.030(2) 0.018(2) -0.0025(16) 0.0035(16) 0.0013(17)
C17 0.022(2) 0.033(2) 0.024(2) -0.0082(18) 0.0059(17) -0.0010(17)
N7 0.0229(18) 0.0287(18) 0.0193(17) -0.0051(14) 0.0053(14) 0.0015(14)
Cl16 0.0720(19) 0.0490(15) 0.080(2) 0.0204(14) 0.0166(16) -0.0018(13)
C20 0.023(2) 0.025(2) 0.0162(19) -0.0003(15) 0.0016(16) 0.0020(16)
Cl18 0.045(2) 0.097(3) 0.101(4) 0.027(3) 0.014(2) 0.023(2)
C22 0.023(2) 0.031(2) 0.021(2) -0.0061(17) 0.0019(17) 0.0003(17)
C23 0.021(2) 0.026(2) 0.019(2) -0.0020(16) 0.0027(16) 0.0014(16)
C24 0.028(2) 0.030(2) 0.019(2) -0.0027(17) 0.0051(17) 0.0026(17)
C25 0.023(2) 0.030(2) 0.023(2) -0.0005(17) 0.0048(17) 0.0004(17)
C26 0.024(2) 0.060(3) 0.024(2) -0.021(2) 0.0073(18) -0.007(2)
C27 0.027(2) 0.030(2) 0.027(2) -0.0080(18) 0.0066(18) -0.0064(18)
C28 0.036(3) 0.050(3) 0.022(2) 0.000(2) -0.0011(19) -0.015(2)
C29 0.027(2) 0.031(2) 0.023(2) -0.0005(17) 0.0061(17) -0.0022(18)
C30 0.027(2) 0.041(3) 0.018(2) -0.0076(18) 0.0063(17) -0.0109(19)
C31 0.022(2) 0.035(2) 0.018(2) -0.0026(17) 0.0022(16) -0.0005(17)
C32 0.023(2) 0.034(2) 0.030(2) -0.0025(18) 0.0036(18) 0.0000(18)
Cl1 0.065(2) 0.080(2) 0.094(3) 0.0258(19) 0.0167(18) 0.0053(16)
C34 0.021(2) 0.032(2) 0.019(2) -0.0035(16) 0.0015(16) 0.0009(17)
C35 0.025(2) 0.035(2) 0.025(2) -0.0079(18) 0.0053(18) -0.0052(18)
C36 0.026(2) 0.034(2) 0.021(2) -0.0055(17) 0.0067(17) 0.0020(18)
C37 0.041(3) 0.043(3) 0.030(2) -0.009(2) 0.015(2) -0.011(2)
Cl17 0.175(6) 0.148(5) 0.046(2) -0.019(2) 0.013(3) -0.082(5)
C39 0.034(2) 0.038(3) 0.025(2) -0.0053(19) 0.0051(19) 0.003(2)
C40 0.023(2) 0.043(3) 0.023(2) -0.0109(19) 0.0013(17) -0.0042(19)
C41 0.031(2) 0.028(2) 0.025(2) -0.0021(17) 0.0089(18) -0.0031(18)
C42 0.030(2) 0.038(2) 0.024(2) -0.0115(19) 0.0018(18) -0.0030(19)
C43 0.028(2) 0.041(3) 0.045(3) 0.011(2) 0.002(2) -0.002(2)
Cl2 0.071(2) 0.084(2) 0.095(3) -0.017(2) 0.0245(19) -0.0086(18)
C45 0.032(2) 0.043(3) 0.029(2) -0.006(2) 0.014(2) -0.011(2)
C46 0.048(3) 0.032(2) 0.043(3) -0.005(2) 0.020(2) -0.013(2)
C47 0.032(2) 0.031(2) 0.033(2) -0.0011(19) 0.010(2) -0.0053(19)
C48 0.027(2) 0.034(2) 0.021(2) -0.0011(17) 0.0049(17) -0.0058(18)
C49 0.033(3) 0.041(3) 0.029(2) -0.012(2) 0.014(2) -0.002(2)
Cl3 0.114(3) 0.068(2) 0.123(4) 0.031(2) 0.030(3) 0.002(2)
Cl19 0.065(3) 0.102(3) 0.116(3) 0.009(3) 0.028(3) 0.035(2)
C52 0.026(2) 0.031(2) 0.021(2) -0.0044(17) 0.0028(17) 0.0022(17)
C53 0.027(2) 0.036(2) 0.038(3) -0.010(2) 0.009(2) 0.0004(19)
C55 0.045(3) 0.042(3) 0.053(3) -0.016(3) 0.015(3) 0.008(2)
C56 0.029(4) 0.202(12) 0.078(6) -0.092(7) 0.015(4) -0.040(6)
C57 0.046(3) 0.034(3) 0.029(2) 0.0028(19) 0.011(2) -0.001(2)
C58 0.065(4) 0.027(2) 0.038(3) 0.005(2) 0.016(3) -0.007(2)
C59 0.048(3) 0.059(4) 0.043(3) 0.009(3) -0.010(3) 0.000(3)
C60 0.024(3) 0.097(5) 0.029(3) -0.023(3) 0.000(2) 0.010(3)
C61 0.041(3) 0.044(3) 0.023(2) -0.009(2) 0.005(2) 0.005(2)
C62 0.053(3) 0.074(4) 0.023(2) 0.004(3) -0.006(2) -0.030(3)
C63 0.033(3) 0.040(3) 0.040(3) -0.003(2) 0.011(2) -0.010(2)
C64 0.045(3) 0.045(3) 0.034(3) 0.004(2) 0.007(2) 0.006(2)
C65 0.043(3) 0.071(4) 0.038(3) -0.029(3) 0.020(2) -0.028(3)
C66 0.068(4) 0.075(4) 0.020(3) -0.015(3) 0.016(3) -0.038(3)
C67 0.060(4) 0.048(3) 0.056(4) -0.013(3) 0.016(3) 0.012(3)
Cl20 0.153(8) 0.180(9) 0.055(4) 0.034(4) -0.010(4) 0.003(7)
Cl4 0.098(4) 0.104(3) 0.085(3) 0.016(2) -0.005(3) -0.008(2)
C70 0.025(2) 0.030(2) 0.039(3) -0.0020(19) 0.0040(19) 0.0038(18)
C71 0.063(4) 0.057(3) 0.036(3) -0.024(3) 0.027(3) -0.024(3)
Cl21 0.147(5) 0.055(2) 0.183(5) 0.017(3) 0.007(4) -0.022(3)
C74 0.055(4) 0.052(3) 0.058(4) 0.021(3) 0.000(3) 0.004(3)
Cl8 0.129(5) 0.068(3) 0.128(5) 0.016(3) 0.056(4) 0.019(3)
Cl11 0.085(4) 0.071(3) 0.115(5) 0.006(3) 0.015(3) -0.001(2)
C1R 0.062(11) 0.088(15) 0.076(12) 0.015(11) 0.031(9) -0.016(10)
C79 0.023(3) 0.156(8) 0.054(4) -0.057(5) -0.006(3) 0.007(4)
Cl13 0.162(5) 0.105(4) 0.084(3) -0.018(2) 0.012(3) -0.038(3)
C1B 0.057(9) 0.046(8) 0.054(9) -0.004(7) 0.012(7) 0.007(7)
C83 0.045(3) 0.098(5) 0.044(3) -0.001(3) -0.006(3) 0.029(4)
C84 0.060(4) 0.048(3) 0.070(4) 0.002(3) 0.029(3) -0.020(3)
C86 0.066(4) 0.049(3) 0.025(2) -0.002(2) 0.007(2) 0.021(3)
C1T 0.080(9) 0.047(6) 0.043(6) 0.002(5) 0.024(6) 0.016(6)
C1A 0.055(7) 0.079(9) 0.039(6) -0.010(6) 0.000(5) 0.018(7)
C90 0.066(5) 0.114(6) 0.065(5) -0.059(5) 0.040(4) -0.057(5)
C91 0.081(5) 0.050(3) 0.054(4) -0.009(3) 0.030(3) -0.029(3)
C92 0.107(6) 0.109(6) 0.027(3) -0.026(3) 0.017(3) -0.060(5)
C93 0.060(4) 0.064(4) 0.063(4) 0.006(3) -0.001(3) 0.000(3)
C1S 0.098(13) 0.101(13) 0.18(2) 0.049(14) 0.065(14) 0.019(11)
C10 0.044(5) 0.267(16) 0.138(10) -0.132(11) 0.024(5) -0.066(7)
Cl1X 0.116(7) 0.090(6) 0.044(2) 0.002(3) -0.007(4) 0.050(5)
Cl2X 0.069(5) 0.083(6) 0.058(5) -0.010(4) -0.015(4) 0.017(3)
Cl22 0.171(6) 0.075(3) 0.102(4) 0.015(2) 0.068(4) 0.031(3)
Cl23 0.251(13) 0.060(5) 0.069(3) 0.025(3) 0.057(7) 0.059(7)
Cl24 0.202(11) 0.109(6) 0.56(3) 0.111(11) -0.266(17) -0.055(7)
Cl25 0.265(14) 0.066(5) 0.118(7) -0.015(4) -0.045(8) -0.020(7)
Cl26 0.229(14) 0.337(15) 0.160(11) -0.004(11) 0.131(10) 0.005(13)
C94 0.057(9) 0.088(13) 0.049(8) -0.011(8) 0.020(6) -0.015(9)
C1U 0.072(12) 0.058(10) 0.054(10) 0.010(8) -0.002(9) 0.007(9)
Cl27 0.122(12) 0.093(10) 0.232(15) -0.005(11) -0.032(12) 0.021(9)
Cl28 0.071(8) 0.131(12) 0.057(6) -0.017(8) -0.014(5) 0.013(8)
Cl34 0.116(12) 0.121(11) 0.160(14) 0.010(11) 0.006(12) 0.075(9)
Cl35 0.142(16) 0.146(14) 0.055(9) -0.006(9) -0.019(9) -0.040(13)
Cl30 0.064(4) 0.201(12) 0.131(7) 0.043(8) 0.043(4) -0.011(6)
Cl31 0.044(3) 0.155(8) 0.072(3) -0.022(5) 0.003(2) 0.014(4)
Cl29 0.125(9) 0.134(9) 0.140(9) -0.013(7) 0.016(7) 0.020(7)
Cl32 0.085(9) 0.086(9) 0.287(17) 0.029(11) 0.074(10) -0.035(7)
Cl33 0.074(8) 0.144(11) 0.079(7) 0.013(8) -0.007(6) 0.063(8)
Cl36 0.172(15) 0.147(14) 0.085(13) 0.040(11) -0.036(13) 0.015(12)

loop_
_atom_type_symbol
_atom_type_description
_atom_type_scat_dispersion_real
_atom_type_scat_dispersion_imag
_atom_type_scat_source
C C 0.0033 0.0016 'International Tables Vol C Tables 4.2.6.8 and 6.1.1.4'
H H 0.0000 0.0000 'International Tables Vol C Tables 4.2.6.8 and 6.1.1.4'
N N 0.0061 0.0033 'International Tables Vol C Tables 4.2.6.8 and 6.1.1.4'
Cl Cl 0.1484 0.1585 'International Tables Vol C Tables 4.2.6.8 and 6.1.1.4'
Ni Ni 0.3393 1.1124 'International Tables Vol C Tables 4.2.6.8 and 6.1.1.4'

loop_
_geom_angle_atom_site_label_1
_geom_angle_atom_site_label_2
_geom_angle_atom_site_label_3
_geom_angle
_geom_angle_site_symmetry_1
_geom_angle_site_symmetry_3
N7 Ni1 N6 177.97(16) . .
N7 Ni1 N5 89.97(15) . .
N6 Ni1 N5 89.56(15) . .
N7 Ni1 N1 89.99(15) . .
N6 Ni1 N1 90.57(15) . .
N5 Ni1 N1 177.43(15) . .
C1A Cl9 C1B 31.3(5) . .
C94 Cl6 C1R 23.6(6) . .
C23 N1 C20 107.8(3) . .
C23 N1 Ni1 127.1(3) . .
C20 N1 Ni1 125.1(3) . .
C48 N5 C36 105.6(4) . .
C48 N5 Ni1 128.1(3) . .
C36 N5 Ni1 126.1(3) . .
C34 N6 C25 105.1(3) . .
C34 N6 Ni1 127.3(3) . .
C25 N6 Ni1 127.5(3) . .
N8 C13 C14 123.4(4) . .
N8 C13 C23 130.3(4) . .
C14 C13 C23 106.1(4) . .
N8 C14 C13 124.1(4) 2_655 .
N8 C14 C20 129.8(4) 2_655 .
C13 C14 C20 106.1(4) . .
C13 N8 C14 111.1(4) . 2_655
C20 C16 C34 121.4(4) . .
C20 C16 C30 122.2(4) . .
C34 C16 C30 115.6(4) . .
C32 C17 C39 120.4(4) . .
C32 C17 C24 118.4(4) . .
C39 C17 C24 121.2(4) . .
C22 N7 C52 105.4(3) . .
C22 N7 Ni1 126.9(3) . .
C52 N7 Ni1 127.6(3) . .
C16 C20 N1 124.4(4) . .
C16 C20 C14 124.9(4) . .
N1 C20 C14 109.0(4) . .
N7 C22 C31 125.3(4) . .
N7 C22 C40 110.1(4) . .
C31 C22 C40 124.0(4) . .
N1 C23 C31 124.6(4) . .
N1 C23 C13 108.7(4) . .
C31 C23 C13 125.9(4) . .
C36 C24 C52 120.9(4) . .
C36 C24 C17 118.7(4) . .
C52 C24 C17 120.4(4) . .
N6 C25 C29 124.2(4) . .
N6 C25 C27 110.4(4) . .
C29 C25 C27 124.7(4) . .
C60 C26 C65 120.6(5) . .
C60 C26 C31 119.6(5) . .
C65 C26 C31 119.4(5) . .
C35 C27 C25 106.9(4) . .
C35 C27 H1 126.5 . .
C25 C27 H1 126.5 . .
C30 C28 C62 117.9(5) . .
C30 C28 C59 121.3(4) . .
C62 C28 C59 120.7(5) . .
C48 C29 C25 121.0(4) . .
C48 C29 C41 118.8(4) . .
C25 C29 C41 119.2(4) . .
C37 C30 C28 120.7(4) . .
C37 C30 C16 120.4(4) . .
C28 C30 C16 118.5(4) . .
C23 C31 C22 120.7(4) . .
C23 C31 C26 122.8(4) . .
C22 C31 C26 115.7(4) . .
C70 C32 C17 119.0(4) . .
C70 C32 C64 120.1(4) . .
C17 C32 C64 120.9(4) . .
N6 C34 C16 124.7(4) . .
N6 C34 C35 110.4(4) . .
C16 C34 C35 124.7(4) . .
C27 C35 C34 107.0(4) . .
C27 C35 H2 126.5 . .
C34 C35 H2 126.5 . .
C24 C36 N5 124.9(4) . .
C24 C36 C49 124.6(4) . .
N5 C36 C49 109.6(4) . .
C71 C37 C30 118.8(5) . .
C71 C37 C67 120.5(5) . .
C30 C37 C67 120.7(4) . .
C61 C39 C17 118.2(5) . .
C61 C39 C86 120.4(4) . .
C17 C39 C86 121.4(4) . .
C42 C40 C22 107.0(4) . .
C42 C40 H3 126.5 . .
C22 C40 H3 126.5 . .
C47 C41 C57 120.6(4) . .
C47 C41 C29 119.7(4) . .
C57 C41 C29 119.7(4) . .
C40 C42 C52 107.3(4) . .
C40 C42 H4 126.4 . .
C52 C42 H4 126.4 . .
C47 C43 H5 109.5 . .
C47 C43 H6 109.5 . .
H5 C43 H6 109.5 . .
C47 C43 H7 109.5 . .
H5 C43 H7 109.5 . .
H6 C43 H7 109.5 . .
C49 C45 C48 107.7(4) . .
C49 C45 H8 126.2 . .
C48 C45 H8 126.2 . .
C63 C46 C58 118.9(5) . .
C63 C46 C84 120.2(6) . .
C58 C46 C84 120.9(5) . .
C41 C47 C63 118.4(5) . .
C41 C47 C43 121.4(4) . .
C63 C47 C43 120.2(5) . .
N5 C48 C29 124.6(4) . .
N5 C48 C45 110.0(4) . .
C29 C48 C45 125.0(4) . .
C45 C49 C36 107.1(4) . .
C45 C49 H9 126.5 . .
C36 C49 H9 126.5 . .
C1S Cl3 Cl3 87.7(4) . 2_755
N7 C52 C24 124.6(4) . .
N7 C52 C42 110.0(4) . .
C24 C52 C42 125.1(4) . .
C61 C53 C70 117.6(4) . .
C61 C53 C55 121.1(5) . .
C70 C53 C55 121.3(5) . .
C53 C55 H10 109.5 . .
C53 C55 H11 109.5 . .
H10 C55 H11 109.5 . .
C53 C55 H12 109.5 . .
H10 C55 H12 109.5 . .
H11 C55 H12 109.5 . .
C79 C56 C90 116.7(6) . .
C79 C56 C10 122.9(12) . .
C90 C56 C10 120.3(13) . .
C58 C57 C41 118.1(5) . .
C58 C57 C74 120.7(5) . .
C41 C57 C74 121.1(5) . .
C46 C58 C57 122.2(5) . .
C46 C58 H13 118.9 . .
C57 C58 H13 118.9 . .
C28 C59 H14 109.5 . .
C28 C59 H15 109.5 . .
H14 C59 H15 109.5 . .
C28 C59 H16 109.5 . .
H14 C59 H16 109.5 . .
H15 C59 H16 109.5 . .
C26 C60 C79 117.9(7) . .
C26 C60 C83 121.5(5) . .
C79 C60 C83 120.6(7) . .
C53 C61 C39 122.9(5) . .
C53 C61 H17 118.6 . .
C39 C61 H17 118.6 . .
C66 C62 C28 122.1(6) . .
C66 C62 H18 119.0 . .
C28 C62 H18 119.0 . .
C46 C63 C47 121.8(5) . .
C46 C63 H19 119.1 . .
C47 C63 H19 119.1 . .
C32 C64 H20 109.5 . .
C32 C64 H21 109.5 . .
H20 C64 H21 109.5 . .
C32 C64 H22 109.5 . .
H20 C64 H22 109.5 . .
H21 C64 H22 109.5 . .
C26 C65 C90 117.4(7) . .
C26 C65 C91 121.7(5) . .
C90 C65 C91 120.9(7) . .
C62 C66 C71 118.6(5) . .
C62 C66 C92 119.1(7) . .
C71 C66 C92 122.3(7) . .
C37 C67 H23 109.5 . .
C37 C67 H24 109.5 . .
H23 C67 H24 109.5 . .
C37 C67 H25 109.5 . .
H23 C67 H25 109.5 . .
H24 C67 H25 109.5 . .
Cl4 Cl4 C1S 111.6(6) 2_755 .
Cl4 Cl4 C1S 45.2(4) 2_755 2_755
C1S Cl4 C1S 102.5(5) . 2_755
C53 C70 C32 121.9(4) . .
C53 C70 H26 119.0 . .
C32 C70 H26 119.0 . .
C66 C71 C37 121.8(6) . .
C66 C71 H27 119.1 . .
C37 C71 H27 119.1 . .
C57 C74 H28 109.5 . .
C57 C74 H29 109.5 . .
H28 C74 H29 109.5 . .
C57 C74 H30 109.5 . .
H28 C74 H30 109.5 . .
H29 C74 H30 109.5 . .
Cl11 Cl11 C1B 153.6(7) 5_655 .
Cl6 C1R Cl7 111.9(8) . .
Cl6 C1R Cl8 97.4(5) . .
Cl7 C1R Cl8 110.2(7) . .
Cl6 C1R Cl1Z 110.3(6) . .
Cl7 C1R Cl1Z 113.6(7) . .
Cl8 C1R Cl1Z 112.3(7) . .
C56 C79 C60 123.8(8) . .
C56 C79 H31 118.1 . .
C60 C79 H31 118.1 . .
Cl10 C1B Cl2X 114.4(11) . .
Cl10 C1B Cl11 104.2(9) . .
Cl2X C1B Cl11 125.1(10) . .
Cl10 C1B Cl9 110.2(10) . .
Cl2X C1B Cl9 99.6(9) . .
Cl11 C1B Cl9 102.0(7) . .
C60 C83 H32 109.5 . .
C60 C83 H33 109.5 . .
H32 C83 H33 109.5 . .
C60 C83 H34 109.5 . .
H32 C83 H34 109.5 . .
H33 C83 H34 109.5 . .
C46 C84 H35 109.5 . .
C46 C84 H36 109.5 . .
H35 C84 H36 109.5 . .
C46 C84 H37 109.5 . .
H35 C84 H37 109.5 . .
H36 C84 H37 109.5 . .
C39 C86 H38 109.5 . .
C39 C86 H39 109.5 . .
H38 C86 H39 109.5 . .
C39 C86 H40 109.5 . .
H38 C86 H40 109.5 . .
H39 C86 H40 109.5 . .
Cl17 C1T Cl16 110.2(7) . .
Cl17 C1T Cl15 108.2(8) . .
Cl16 C1T Cl15 111.7(8) . .
Cl17 C1T Cl14 111.5(9) . .
Cl16 C1T Cl14 107.7(7) . .
Cl15 C1T Cl14 107.5(7) . .
Cl9 C1A Cl31 108.3(8) . .
Cl9 C1A Cl1X 114.0(8) . .
Cl31 C1A Cl1X 104.0(9) . .
Cl9 C1A Cl13 105.5(7) . .
Cl31 C1A Cl13 104.7(7) . .
Cl1X C1A Cl13 119.5(8) . .
C56 C90 C65 123.7(9) . .
C56 C90 H41 118.2 . .
C65 C90 H41 118.2 . .
C65 C91 H42 109.5 . .
C65 C91 H43 109.5 . .
H42 C91 H43 109.5 . .
C65 C91 H44 109.5 . .
H42 C91 H44 109.5 . .
H43 C91 H44 109.5 . .
C66 C92 H45 109.5 . .
C66 C92 H46 109.5 . .
H45 C92 H46 109.5 . .
C66 C92 H47 109.5 . .
H45 C92 H47 109.5 . .
H46 C92 H47 109.5 . .
Cl33 C93 Cl36 131.1(17) . .
Cl33 C93 Cl32 106.8(12) . .
Cl36 C93 Cl32 103.1(17) . .
Cl33 C93 Cl34 151.7(13) . .
Cl36 C93 Cl34 66.8(16) . .
Cl32 C93 Cl34 85.9(14) . .
Cl33 C93 Cl27 42.7(10) . .
Cl36 C93 Cl27 110.4(16) . .
Cl32 C93 Cl27 78.4(11) . .
Cl34 C93 Cl27 163.1(15) . .
Cl33 C93 Cl18 30.9(8) . .
Cl36 C93 Cl18 121.1(16) . .
Cl32 C93 Cl18 133.0(9) . .
Cl34 C93 Cl18 124.3(11) . .
Cl27 C93 Cl18 72.0(8) . .
Cl33 C93 Cl29 121.7(12) . .
Cl36 C93 Cl29 85.6(15) . .
Cl32 C93 Cl29 104.8(12) . .
Cl34 C93 Cl29 30.3(12) . .
Cl27 C93 Cl29 162.7(14) . .
Cl18 C93 Cl29 94.5(9) . .
Cl33 C93 Cl35 96.3(15) . .
Cl36 C93 Cl35 36(2) . .
Cl32 C93 Cl35 109.8(14) . .
Cl34 C93 Cl35 103.1(17) . .
Cl27 C93 Cl35 76.7(16) . .
Cl18 C93 Cl35 98.2(12) . .
Cl29 C93 Cl35 116.9(17) . .
Cl33 C93 Cl19 129.1(8) . .
Cl36 C93 Cl19 91.3(13) . .
Cl32 C93 Cl19 84.4(8) . .
Cl34 C93 Cl19 25.0(9) . .
Cl27 C93 Cl19 154.8(11) . .
Cl18 C93 Cl19 108.3(5) . .
Cl29 C93 Cl19 20.4(9) . .
Cl35 C93 Cl19 127.0(14) . .
Cl33 C93 Cl20 113.7(8) . .
Cl36 C93 Cl20 21.0(13) . .
Cl32 C93 Cl20 101.5(11) . .
Cl34 C93 Cl20 87.4(12) . .
Cl27 C93 Cl20 89.5(11) . .
Cl18 C93 Cl20 113.8(6) . .
Cl29 C93 Cl20 106.2(12) . .
Cl35 C93 Cl20 17.4(13) . .
Cl19 C93 Cl20 112.1(6) . .
Cl33 C93 Cl28 58.9(10) . .
Cl36 C93 Cl28 107.5(16) . .
Cl32 C93 Cl28 147.7(12) . .
Cl34 C93 Cl28 96.8(12) . .
Cl27 C93 Cl28 99.9(11) . .
Cl18 C93 Cl28 28.1(6) . .
Cl29 C93 Cl28 68.1(11) . .
Cl35 C93 Cl28 101.0(12) . .
Cl19 C93 Cl28 84.9(7) . .
Cl20 C93 Cl28 110.8(8) . .
Cl33 C93 Cl21 76.1(10) . .
Cl36 C93 Cl21 125.5(14) . .
Cl32 C93 Cl21 30.6(7) . .
Cl34 C93 Cl21 113.3(13) . .
Cl27 C93 Cl21 53.5(10) . .
Cl18 C93 Cl21 103.5(4) . .
Cl29 C93 Cl21 122.5(11) . .
Cl35 C93 Cl21 113.8(12) . .
Cl19 C93 Cl21 103.6(5) . .
Cl20 C93 Cl21 114.7(7) . .
Cl28 C93 Cl21 125.6(8) . .
Cl4 C1S Cl2 115.9(5) . .
Cl4 C1S Cl3 106.2(5) . .
Cl2 C1S Cl3 119.1(4) . .
Cl4 C1S Cl1 75.2(3) . .
Cl2 C1S Cl1 115.2(4) . .
Cl3 C1S Cl1 116.7(5) . .
Cl4 C1S Cl4 23.3(3) . 2_755
Cl2 C1S Cl4 98.5(4) . 2_755
Cl3 C1S Cl4 105.0(5) . 2_755
Cl1 C1S Cl4 96.5(4) . 2_755
C56 C10 H48 109.5 . .
C56 C10 H49 109.5 . .
H48 C10 H49 109.5 . .
C56 C10 H50 109.5 . .
H48 C10 H50 109.5 . .
H49 C10 H50 109.5 . .
C94 Cl22 Cl22 143.6(8) . 5_755
Cl6 C94 Cl22 104.3(8) . .
Cl6 C94 Cl2Z 115.3(10) . .
Cl22 C94 Cl2Z 110.6(10) . .
Cl6 C94 Cl30 112.4(11) . .
Cl22 C94 Cl30 110.9(11) . .
Cl2Z C94 Cl30 103.5(10) . .
Cl24 C1U Cl26 109.2(15) . .
Cl24 C1U Cl23 117.8(15) . .
Cl26 C1U Cl23 107.3(13) . .
Cl24 C1U Cl25 111.3(12) . .
Cl26 C1U Cl25 103.5(15) . .
Cl23 C1U Cl25 106.8(11) . .

loop_
_geom_bond_atom_site_label_1
_geom_bond_atom_site_label_2
_geom_bond_distance
_geom_bond_site_symmetry_2
Ni1 N7 1.896(4) .
Ni1 N6 1.898(4) .
Ni1 N5 1.911(4) .
Ni1 N1 1.918(4) .
Cl9 C1A 1.730(11) .
Cl9 C1B 1.864(16) .
Cl1Z C1R 1.762(10) .
Cl2Z C94 1.739(10) .
Cl6 C94 1.693(17) .
Cl6 C1R 1.747(10) .
N1 C23 1.386(6) .
N1 C20 1.395(5) .
N5 C48 1.382(6) .
N5 C36 1.392(6) .
Cl14 C1T 1.776(12) .
Cl10 C1B 1.755(17) .
Cl15 C1T 1.774(13) .
N6 C34 1.378(5) .
N6 C25 1.391(6) .
Cl7 C1R 1.757(10) .
C13 N8 1.344(6) .
C13 C14 1.410(6) .
C13 C23 1.464(6) .
C14 N8 1.350(6) 2_655
C14 C20 1.450(6) .
N8 C14 1.350(6) 2_655
C16 C20 1.383(6) .
C16 C34 1.398(6) .
C16 C30 1.508(6) .
C17 C32 1.399(7) .
C17 C39 1.401(6) .
C17 C24 1.508(6) .
N7 C22 1.381(6) .
N7 C52 1.389(5) .
Cl16 C1T 1.759(17) .
Cl18 C93 1.737(8) .
C22 C31 1.407(6) .
C22 C40 1.441(6) .
C23 C31 1.389(6) .
C24 C36 1.382(7) .
C24 C52 1.394(6) .
C25 C29 1.393(6) .
C25 C27 1.429(6) .
C26 C60 1.391(8) .
C26 C65 1.397(9) .
C26 C31 1.507(6) .
C27 C35 1.362(6) .
C27 H1 0.9500 .
C28 C30 1.402(7) .
C28 C62 1.406(7) .
C28 C59 1.496(9) .
C29 C48 1.391(6) .
C29 C41 1.508(6) .
C30 C37 1.399(7) .
C32 C70 1.396(7) .
C32 C64 1.512(7) .
Cl1 C1S 1.682(6) .
C34 C35 1.438(6) .
C35 H2 0.9500 .
C36 C49 1.441(6) .
C37 C71 1.394(7) .
C37 C67 1.518(9) .
Cl17 C1T 1.716(14) .
C39 C61 1.394(7) .
C39 C86 1.511(7) .
C40 C42 1.354(7) .
C40 H3 0.9500 .
C41 C47 1.401(7) .
C41 C57 1.411(7) .
C42 C52 1.437(6) .
C42 H4 0.9500 .
C43 C47 1.502(7) .
C43 H5 0.9800 .
C43 H6 0.9800 .
C43 H7 0.9800 .
Cl2 C1S 1.643(7) .
C45 C49 1.350(7) .
C45 C48 1.434(6) .
C45 H8 0.9500 .
C46 C63 1.377(8) .
C46 C58 1.377(9) .
C46 C84 1.526(7) .
C47 C63 1.406(7) .
C49 H9 0.9500 .
Cl3 C1S 1.654(7) .
Cl3 Cl3 2.465(10) 2_755
Cl19 C93 1.750(7) .
C53 C61 1.383(7) .
C53 C70 1.388(7) .
C53 C55 1.515(7) .
C55 H10 0.9800 .
C55 H11 0.9800 .
C55 H12 0.9800 .
C56 C79 1.359(16) .
C56 C90 1.366(16) .
C56 C10 1.501(10) .
C57 C58 1.400(8) .
C57 C74 1.502(8) .
C58 H13 0.9500 .
C59 H14 0.9800 .
C59 H15 0.9800 .
C59 H16 0.9800 .
C60 C79 1.409(9) .
C60 C83 1.495(11) .
C61 H17 0.9500 .
C62 C66 1.381(10) .
C62 H18 0.9500 .
C63 H19 0.9500 .
C64 H20 0.9800 .
C64 H21 0.9800 .
C64 H22 0.9800 .
C65 C90 1.413(9) .
C65 C91 1.503(10) .
C66 C71 1.381(10) .
C66 C92 1.523(7) .
C67 H23 0.9800 .
C67 H24 0.9800 .
C67 H25 0.9800 .
Cl20 C93 1.760(12) .
Cl4 Cl4 0.899(8) 2_755
Cl4 C1S 1.613(8) .
Cl4 C1S 2.116(11) 2_755
C70 H26 0.9500 .
C71 H27 0.9500 .
Cl21 C93 1.810(8) .
C74 H28 0.9800 .
C74 H29 0.9800 .
C74 H30 0.9800 .
Cl8 C1R 1.758(10) .
Cl11 Cl11 1.585(12) 5_655
Cl11 C1B 1.816(18) .
C79 H31 0.9500 .
Cl13 C1A 1.877(16) .
C1B Cl2X 1.784(10) .
C83 H32 0.9800 .
C83 H33 0.9800 .
C83 H34 0.9800 .
C84 H35 0.9800 .
C84 H36 0.9800 .
C84 H37 0.9800 .
C86 H38 0.9800 .
C86 H39 0.9800 .
C86 H40 0.9800 .
C1A Cl31 1.737(15) .
C1A Cl1X 1.792(9) .
C90 H41 0.9500 .
C91 H42 0.9800 .
C91 H43 0.9800 .
C91 H44 0.9800 .
C92 H45 0.9800 .
C92 H46 0.9800 .
C92 H47 0.9800 .
C93 Cl33 1.526(13) .
C93 Cl36 1.59(3) .
C93 Cl32 1.668(14) .
C93 Cl34 1.685(10) .
C93 Cl27 1.730(10) .
C93 Cl29 1.737(8) .
C93 Cl35 1.737(11) .
C93 Cl28 1.769(10) .
C1S Cl4 2.116(11) 2_755
C10 H48 0.9800 .
C10 H49 0.9800 .
C10 H50 0.9800 .
Cl22 C94 1.737(19) .
Cl22 Cl22 1.836(10) 5_755
Cl23 C1U 1.714(19) .
Cl24 C1U 1.64(2) .
Cl25 C1U 1.74(2) .
Cl26 C1U 1.68(2) .
C94 Cl30 1.77(2) .
